data_1566714
loop_
_publ_author_name
'Li, Ruiping'
'Barel, Nitsan'
'Subramaniyan, Vasudevan'
'Cohen, Orit'
'Tibika, Fran\,coise'
'Tulchinsky, Yuri'

_publ_section_title
;
 Sulfonium cations as versatile strongly \p-acidic ligands
;
_journal_name_full 'Chemical Science'
_journal_paper_doi 10.1039/D2SC00588C
_journal_year 2022
_chemical_formula_moiety 'C43 H35 F P2 Pt S, 2(C2 F6 N O4 S2)'
_chemical_formula_sum 'C47 H35 F13 N2 O8 P2 Pt S5'
_chemical_formula_weight 1420.10
_space_group_crystal_system monoclinic
_space_group_IT_number 14
_space_group_name_Hall '-P 2ybc'
_space_group_name_H-M_alt 'P 1 21/c 1'
_atom_sites_solution_hydrogens geom
_atom_sites_solution_primary dual
_audit_creation_date 2021-09-01
_audit_creation_method
;
Olex2 1.5-alpha
(compiled 2021.08.20 svn.r13c46975 for OlexSys, GUI svn.r6392)
;
_audit_update_record
;
2021-11-02 deposited with the CCDC.	2022-03-14 downloaded from the CCDC.
;
_cell_angle_alpha 90
_cell_angle_beta 98.2970(10)
_cell_angle_gamma 90
_cell_formula_units_Z 4
_cell_length_a 23.6369(3)
_cell_length_b 12.7303(2)
_cell_length_c 18.9449(2)
_cell_measurement_reflns_used 92765
_cell_measurement_temperature 150.15
_cell_measurement_theta_max 25.00
_cell_measurement_theta_min 1.934
_cell_volume 5640.95(13)
_computing_molecular_graphics 'Olex2 1.5-alpha (Dolomanov et al., 2009)'
_computing_publication_material 'Olex2 1.5-alpha (Dolomanov et al., 2009)'
_computing_structure_refinement 'SHELXL 2018/3 (Sheldrick, 2015)'
_computing_structure_solution 'SHELXT 2014/5 (Sheldrick, 2014)'
_diffrn_ambient_temperature 150.15
_diffrn_measured_fraction_theta_full 0.999
_diffrn_measured_fraction_theta_max 0.999
_diffrn_measurement_device_type 'xtalab synergy, single source at offset/far, hypix'
_diffrn_radiation_type MoK\a
_diffrn_radiation_wavelength 0.71073
_diffrn_reflns_av_R_equivalents 0.0500
_diffrn_reflns_av_unetI/netI 0.0274
_diffrn_reflns_Laue_measured_fraction_full 0.999
_diffrn_reflns_Laue_measured_fraction_max 0.999
_diffrn_reflns_limit_h_max 28
_diffrn_reflns_limit_h_min -28
_diffrn_reflns_limit_k_max 15
_diffrn_reflns_limit_k_min -15
_diffrn_reflns_limit_l_max 21
_diffrn_reflns_limit_l_min -22
_diffrn_reflns_number 92765
_diffrn_reflns_point_group_measured_fraction_full 0.999
_diffrn_reflns_point_group_measured_fraction_max 0.999
_diffrn_reflns_theta_full 24.998
_diffrn_reflns_theta_max 24.998
_diffrn_reflns_theta_min 1.934
_exptl_absorpt_coefficient_mu 2.823
_exptl_absorpt_correction_T_max 1
_exptl_absorpt_correction_T_min 0.85
_exptl_absorpt_correction_type multi-scan
_exptl_absorpt_process_details SADABS
_exptl_crystal_colour colourless
_exptl_crystal_colour_primary colourless
_exptl_crystal_density_diffrn 1.672
_exptl_crystal_description prism
_exptl_crystal_F_000 2800
_exptl_crystal_size_max 0.12
_exptl_crystal_size_mid 0.1
_exptl_crystal_size_min 0.09
_refine_diff_density_max 1.168
_refine_diff_density_min -0.684
_refine_diff_density_rms 0.095
_refine_ls_extinction_method none
_refine_ls_goodness_of_fit_ref 1.033
_refine_ls_hydrogen_treatment constr
_refine_ls_matrix_type full
_refine_ls_number_parameters 793
_refine_ls_number_reflns 9935
_refine_ls_number_restraints 9
_refine_ls_restrained_S_all 1.044
_refine_ls_R_factor_all 0.0385
_refine_ls_R_factor_gt 0.0346
_refine_ls_shift/su_max 0.001
_refine_ls_shift/su_mean 0.000
_refine_ls_structure_factor_coef Fsqd
_refine_ls_weighting_details 'w=1/[\s^2^(Fo^2^)+(0.0481P)^2^+12.6663P] where P=(Fo^2^+2Fc^2^)/3'
_refine_ls_weighting_scheme calc
_refine_ls_wR_factor_gt 0.0897
_refine_ls_wR_factor_ref 0.0923
_reflns_Friedel_coverage 0.000
_reflns_number_gt 9052
_reflns_number_total 9935
_reflns_threshold_expression 'I > 2\s(I)'
_cod_data_source_file d2sc00588c2.cif
_cod_data_source_block 7b_NTf2_2
_cod_database_code 1566714
_shelx_shelxl_version_number 2018/3
_shelx_space_group_comment
;
The symmetry employed for this shelxl refinement is uniquely defined
by the following loop, which should always be used as a source of
symmetry information in preference to the above space-group names.
They are only intended as comments.
;
_shelx_estimated_absorpt_t_max 0.785
_shelx_estimated_absorpt_t_min 0.728
_olex2_refinement_description
;
1. Fixed Uiso
 At 1.2 times of:
  All C(H) groups
 At 1.5 times of:
  All C(H,H,H) groups
2. Restrained distances
 S4-O7A \\sim S4-O7
 with sigma of 0.02
 S5-O5A \\sim S5-O5
 with sigma of 0.02
 S5-O6A \\sim S5-O6
 with sigma of 0.02
 O6A-N03J \\sim O6-N03J
 with sigma of 0.02
 O5A-O6 \\sim O5-O6
 with sigma of 0.02
 F8-C47 \\sim F10A-C47
 with sigma of 0.02
 F9-C47 \\sim F9A-C47
 with sigma of 0.02
 F10-C47 \\sim F8A-C47
 with sigma of 0.02
 F11A-C46 \\sim F11-C46
 with sigma of 0.02
 F12A-C46 \\sim F13-C46
 with sigma of 0.02
 F13A-C46 \\sim F12-C46
 with sigma of 0.02
3. Uiso/Uaniso restraints and constraints
Uanis(F10A) = Uanis(F8) = Uanis(F8A)
4. Rigid body (RIGU) restrains
 F8, F8A, F10, F9A, F9, F10A
 with sigma for 1-2 distances of 0.004 and sigma for 1-3 distances of 0.004
5. Others
 Sof(F10A)=Sof(F8A)=Sof(F9A)=1-FVAR(1)
 Sof(F10)=Sof(F8)=Sof(F9)=FVAR(1)
 Sof(F13)=Sof(F11)=Sof(F12)=1-FVAR(2)
 Sof(F13A)=Sof(F11A)=Sof(F12A)=FVAR(2)
 Fixed Sof: O6A(0.5) O5A(0.5) N03J(0.5) O7A(0.5) N2(0.5) O8A(0.5) O8(0.5)
 O7(0.5) O6(0.5) O5(0.5)
6.a Aromatic/amide H refined with riding coordinates:
 C16(H16), C33(H33), C2(H2), C35(H35), C3(H3), C29(H29), C11(H11), C32(H32),
 C42(H42), C17(H17), C27(H27), C6(H6), C28(H28), C22(H22), C24(H24), C36(H36),
 C41(H41), C34(H34), C9(H9), C10(H10), C4(H4), C5(H5), C40(H40), C39(H39),
 C23(H23), C15(H15), C14(H14), C8(H8), C12(H12), C26(H26), C38(H38), C21(H21)
6.b Idealised Me refined as rotating group:
 C43(H43A,H43B,H43C)
;
_smtbx_masks_void_probe_radius 1.2
_smtbx_masks_void_truncation_radius 1.2
_olex2_submission_special_instructions 'No special instructions were received'

loop_
_space_group_symop_operation_xyz
'x, y, z'
'-x, y+1/2, -z+1/2'
'-x, -y, -z'
'x, -y-1/2, z-1/2'

loop_
_atom_site_label
_atom_site_type_symbol
_atom_site_fract_x
_atom_site_fract_y
_atom_site_fract_z
_atom_site_U_iso_or_equiv
_atom_site_adp_type
_atom_site_occupancy
_atom_site_site_symmetry_order
_atom_site_calc_flag
_atom_site_refinement_flags_posn
_atom_site_refinement_flags_adp
_atom_site_refinement_flags_occupancy
_atom_site_disorder_assembly
_atom_site_disorder_group
Pt1 Pt -0.28908(2) -0.05402(2) -0.32157(2) 0.03351(7) Uani 1 1 d . . . . .
S1 S -0.20326(4) -0.02049(8) -0.25608(5) 0.0334(2) Uani 1 1 d . . . . .
P1 P -0.32843(5) -0.03422(9) -0.21900(6) 0.0376(2) Uani 1 1 d . . . . .
P2 P -0.24098(4) -0.03047(9) -0.41737(5) 0.0326(2) Uani 1 1 d . . . . .
F1 F -0.21462(10) -0.2061(2) -0.17296(14) 0.0534(7) Uani 1 1 d . . . . .
C16 C -0.1821(2) 0.1092(4) -0.0595(2) 0.0511(12) Uani 1 1 d . . . . .
H16 H -0.151852 0.133203 -0.024670 0.061 Uiso 1 1 calc R U . . .
C33 C -0.1336(2) -0.2343(4) -0.4984(3) 0.0515(12) Uani 1 1 d . . . . .
H33 H -0.098001 -0.232482 -0.516020 0.062 Uiso 1 1 calc R U . . .
C2 C -0.3848(2) 0.1521(4) -0.2539(2) 0.0484(11) Uani 1 1 d . . . . .
H2 H -0.349436 0.173241 -0.267612 0.058 Uiso 1 1 calc R U . . .
C35 C -0.2145(2) -0.3308(4) -0.4729(3) 0.0633(14) Uani 1 1 d . . . . .
H35 H -0.235043 -0.395015 -0.473533 0.076 Uiso 1 1 calc R U . . .
C3 C -0.4303(2) 0.2206(4) -0.2626(3) 0.0580(13) Uani 1 1 d . . . . .
H3 H -0.426469 0.289098 -0.281220 0.070 Uiso 1 1 calc R U . . .
C29 C -0.15693(19) 0.1268(3) -0.4238(2) 0.0419(10) Uani 1 1 d . . . . .
H29 H -0.166047 0.121916 -0.474178 0.050 Uiso 1 1 calc R U . . .
C11 C -0.3625(2) -0.3387(5) -0.1783(3) 0.0635(14) Uani 1 1 d . . . . .
H11 H -0.364433 -0.403145 -0.203774 0.076 Uiso 1 1 calc R U . . .
C32 C -0.15540(19) -0.1435(4) -0.4733(2) 0.0437(10) Uani 1 1 d . . . . .
H32 H -0.134923 -0.079394 -0.473824 0.052 Uiso 1 1 calc R U . . .
C20 C -0.16510(18) -0.2082(4) -0.2013(2) 0.0418(10) Uani 1 1 d . . . . .
C42 C -0.3152(2) 0.1158(4) -0.4854(3) 0.0487(11) Uani 1 1 d . . . . .
H42 H -0.323219 0.132252 -0.438878 0.058 Uiso 1 1 calc R U . . .
C17 C -0.1695(2) 0.0641(4) -0.1222(2) 0.0450(11) Uani 1 1 d . . . . .
H17 H -0.131090 0.056583 -0.130787 0.054 Uiso 1 1 calc R U . . .
C7 C -0.34559(18) -0.1525(4) -0.1732(2) 0.0429(10) Uani 1 1 d . . . . .
C27 C -0.10367(19) 0.2084(4) -0.3215(3) 0.0472(11) Uani 1 1 d . . . . .
H27 H -0.076500 0.259305 -0.301817 0.057 Uiso 1 1 calc R U . . .
C6 C -0.4417(2) 0.0195(5) -0.2073(3) 0.0660(15) Uani 1 1 d . . . . .
H6 H -0.445985 -0.049072 -0.189013 0.079 Uiso 1 1 calc R U . . .
C19 C -0.15199(17) -0.1227(3) -0.2406(2) 0.0364(9) Uani 1 1 d . . . . .
C28 C -0.1163(2) 0.1983(4) -0.3942(3) 0.0479(11) Uani 1 1 d . . . . .
H28 H -0.096901 0.240636 -0.424374 0.057 Uiso 1 1 calc R U . . .
C22 C -0.0803(2) -0.2933(4) -0.2215(3) 0.0569(13) Uani 1 1 d . . . . .
H22 H -0.054922 -0.351474 -0.214161 0.068 Uiso 1 1 calc R U . . .
C24 C -0.10256(19) -0.1235(4) -0.2722(2) 0.0442(10) Uani 1 1 d . . . . .
H24 H -0.093328 -0.065659 -0.300174 0.053 Uiso 1 1 calc R U . . .
C36 C -0.2365(2) -0.2406(4) -0.4463(3) 0.0515(11) Uani 1 1 d . . . . .
H36 H -0.271620 -0.243398 -0.427426 0.062 Uiso 1 1 calc R U . . .
C41 C -0.3421(2) 0.1703(5) -0.5434(3) 0.0672(15) Uani 1 1 d . . . . .
H41 H -0.369022 0.223583 -0.537125 0.081 Uiso 1 1 calc R U . . .
C31 C -0.20723(17) -0.1460(3) -0.4473(2) 0.0366(9) Uani 1 1 d . . . . .
C25 C -0.16987(17) 0.0732(3) -0.3071(2) 0.0353(9) Uani 1 1 d . . . . .
C34 C -0.1629(2) -0.3273(4) -0.4983(3) 0.0565(13) Uani 1 1 d . . . . .
H34 H -0.147560 -0.389373 -0.515868 0.068 Uiso 1 1 calc R U . . .
C9 C -0.3704(2) -0.2440(5) -0.0714(3) 0.0654(15) Uani 1 1 d . . . . .
H9 H -0.378231 -0.243119 -0.023570 0.079 Uiso 1 1 calc R U . . .
C10 C -0.3732(2) -0.3363(5) -0.1085(3) 0.0641(15) Uani 1 1 d . . . . .
H10 H -0.382612 -0.399440 -0.086102 0.077 Uiso 1 1 calc R U . . .
C43 C -0.36747(19) -0.0810(5) -0.3818(2) 0.0511(12) Uani 1 1 d . . . . .
H43A H -0.395641 -0.031829 -0.367604 0.077 Uiso 1 1 calc R U . . .
H43B H -0.379607 -0.153231 -0.374140 0.077 Uiso 1 1 calc R U . . .
H43C H -0.364441 -0.070894 -0.432434 0.077 Uiso 1 1 calc R U . . .
C18 C -0.21483(18) 0.0306(4) -0.1717(2) 0.0385(10) Uani 1 1 d . . . . .
C4 C -0.4821(3) 0.1871(5) -0.2436(3) 0.0743(17) Uani 1 1 d . . . . .
H4 H -0.513998 0.233249 -0.249515 0.089 Uiso 1 1 calc R U . . .
C5 C -0.4876(3) 0.0890(6) -0.2167(4) 0.090(2) Uani 1 1 d . . . . .
H5 H -0.523329 0.067775 -0.204052 0.108 Uiso 1 1 calc R U . . .
C40 C -0.3300(3) 0.1479(5) -0.6100(3) 0.079(2) Uani 1 1 d . . . . .
H40 H -0.348530 0.185938 -0.649964 0.095 Uiso 1 1 calc R U . . .
C39 C -0.2918(4) 0.0718(6) -0.6197(3) 0.087(2) Uani 1 1 d . . . . .
H39 H -0.282902 0.058196 -0.666128 0.104 Uiso 1 1 calc R U . . .
C23 C -0.0670(2) -0.2101(4) -0.2623(3) 0.0551(12) Uani 1 1 d . . . . .
H23 H -0.033179 -0.212085 -0.283880 0.066 Uiso 1 1 calc R U . . .
C13 C -0.27173(19) 0.0334(3) -0.1592(2) 0.0379(9) Uani 1 1 d . . . . .
C1 C -0.3897(2) 0.0523(4) -0.2251(2) 0.0428(10) Uani 1 1 d . . . . .
C15 C -0.2372(2) 0.1193(4) -0.0472(2) 0.0538(13) Uani 1 1 d . . . . .
H15 H -0.245052 0.152704 -0.004829 0.065 Uiso 1 1 calc R U . . .
C14 C -0.2822(2) 0.0813(4) -0.0961(2) 0.0471(11) Uani 1 1 d . . . . .
H14 H -0.320357 0.088103 -0.086371 0.056 Uiso 1 1 calc R U . . .
C8 C -0.3562(2) -0.1516(4) -0.1033(3) 0.0587(13) Uani 1 1 d . . . . .
H8 H -0.353845 -0.087631 -0.077166 0.070 Uiso 1 1 calc R U . . .
C12 C -0.3488(2) -0.2465(4) -0.2109(3) 0.0511(12) Uani 1 1 d . . . . .
H12 H -0.341736 -0.247603 -0.258971 0.061 Uiso 1 1 calc R U . . .
C26 C -0.13022(18) 0.1451(3) -0.2764(2) 0.0420(10) Uani 1 1 d . . . . .
H26 H -0.121328 0.151176 -0.226073 0.050 Uiso 1 1 calc R U . . .
C30 C -0.18474(17) 0.0616(3) -0.3805(2) 0.0343(9) Uani 1 1 d . . . . .
C37 C -0.27672(19) 0.0373(3) -0.4946(2) 0.0382(9) Uani 1 1 d . . . . .
C38 C -0.2656(3) 0.0136(5) -0.5624(3) 0.0647(15) Uani 1 1 d . . . . .
H38 H -0.240207 -0.041919 -0.569631 0.078 Uiso 1 1 calc R U . . .
C21 C -0.1301(2) -0.2935(4) -0.1909(3) 0.0523(12) Uani 1 1 d . . . . .
H21 H -0.139554 -0.351645 -0.163401 0.063 Uiso 1 1 calc R U . . .
S3 S -0.27081(7) 0.37137(12) -0.33907(8) 0.0634(4) Uani 1 1 d . . . . .
S2 S -0.35751(7) 0.51117(14) -0.38668(9) 0.0723(4) Uani 1 1 d . . . . .
F5 F -0.2324(2) 0.5377(4) -0.2692(4) 0.155(3) Uani 1 1 d . . . . .
F7 F -0.1793(2) 0.4057(5) -0.2513(3) 0.1317(19) Uani 1 1 d . . . . .
F6 F -0.1825(2) 0.4888(7) -0.3463(4) 0.169(3) Uani 1 1 d . . . . .
F4 F -0.4105(2) 0.4367(4) -0.5064(2) 0.1035(14) Uani 1 1 d . . . . .
F3 F -0.4640(2) 0.4721(8) -0.4296(4) 0.201(4) Uani 1 1 d . . . . .
F2 F -0.4132(3) 0.3398(6) -0.4169(3) 0.165(3) Uani 1 1 d . . . . .
N00N N -0.3055(2) 0.4488(4) -0.3980(3) 0.0785(15) Uani 1 1 d . . . . .
O1 O -0.3742(2) 0.5120(7) -0.3169(3) 0.136(3) Uani 1 1 d . . . . .
O4 O -0.2440(2) 0.2988(4) -0.3791(2) 0.0990(16) Uani 1 1 d . . . . .
O3 O -0.2970(3) 0.3371(5) -0.2840(3) 0.117(2) Uani 1 1 d . . . . .
O2 O -0.3601(3) 0.6090(5) -0.4196(5) 0.155(3) Uani 1 1 d . . . . .
C44 C -0.4123(4) 0.4377(7) -0.4375(4) 0.086(2) Uani 1 1 d . . . . .
C45 C -0.2132(3) 0.4559(7) -0.2979(5) 0.091(2) Uani 1 1 d . . . . .
S5 S 0.01828(7) -0.01070(13) -0.42639(7) 0.0696(4) Uani 1 1 d D . . . .
F13A F 0.0712(6) -0.1516(13) -0.3514(6) 0.118(4) Uani 0.62(2) 1 d D . P A 1
F11A F 0.0767(7) -0.1679(8) -0.4605(9) 0.147(7) Uani 0.62(2) 1 d D . P A 1
F12A F -0.0030(4) -0.2077(6) -0.4188(7) 0.102(4) Uani 0.62(2) 1 d D . P A 1
O6A O 0.0623(4) 0.0558(7) -0.4324(5) 0.068(2) Uani 0.5 1 d D . P B 1
O5A O -0.0138(4) 0.0109(7) -0.3648(5) 0.068(2) Uani 0.5 1 d D . P B 1
N03J N 0.0344(4) 0.0070(8) -0.5069(5) 0.065(2) Uani 0.5 1 d . . P B 2
C46 C 0.0437(3) -0.1463(6) -0.4168(3) 0.0768(18) Uani 1 1 d D . . . .
S4 S -0.00205(6) -0.06206(10) -0.06125(7) 0.0521(3) Uani 1 1 d D . . . .
F10 F -0.0185(3) 0.0796(6) -0.1608(4) 0.116(3) Uani 0.702(5) 1 d D . P C 1
F8 F 0.0638(3) 0.0887(5) -0.1061(3) 0.0889(16) Uani 0.702(5) 1 d D . P C 1
F9 F 0.0412(3) -0.0392(5) -0.1769(4) 0.088(2) Uani 0.702(5) 1 d D . P C 1
O7A O -0.0464(4) -0.1177(9) -0.0947(5) 0.081(3) Uani 0.5 1 d D . P D 1
N2 N 0.0252(4) -0.0287(9) 0.0098(5) 0.066(3) Uani 0.5 1 d . . P D 2
C47 C 0.0248(3) 0.0189(6) -0.1270(3) 0.0722(18) Uani 1 1 d D . . . .
O8A O 0.0503(3) -0.1096(6) -0.0247(4) 0.065(2) Uani 0.5 1 d . . P D 1
O8 O 0.0150(5) -0.1702(8) -0.0805(5) 0.112(4) Uani 0.5 1 d . . P D 2
O7 O -0.0616(3) -0.0519(8) -0.0833(5) 0.061(2) Uani 0.5 1 d D . P D 2
O6 O 0.0669(6) 0.0342(10) -0.3822(7) 0.115(4) Uani 0.5 1 d D . P B 2
O5 O -0.0339(4) -0.0224(10) -0.4110(6) 0.087(3) Uani 0.5 1 d D . P B 2
F10A F 0.0849(5) -0.0120(11) -0.1109(7) 0.0889(16) Uani 0.298(5) 1 d D . P C 2
F8A F 0.0211(7) 0.1128(10) -0.1109(8) 0.0889(16) Uani 0.298(5) 1 d D . P C 2
F9A F 0.0066(6) -0.0031(13) -0.1932(6) 0.071(4) Uani 0.298(5) 1 d D . P C 2
F13 F 0.0160(8) -0.2128(9) -0.4652(9) 0.101(6) Uani 0.38(2) 1 d D . P A 2
F11 F 0.0971(8) -0.163(2) -0.4249(13) 0.182(14) Uani 0.38(2) 1 d D . P A 2
F12 F 0.0467(8) -0.1855(15) -0.3526(7) 0.081(5) Uani 0.38(2) 1 d D . P A 2

loop_
_atom_site_aniso_label
_atom_site_aniso_U_11
_atom_site_aniso_U_22
_atom_site_aniso_U_33
_atom_site_aniso_U_23
_atom_site_aniso_U_13
_atom_site_aniso_U_12
Pt1 0.02681(10) 0.05003(11) 0.02520(9) -0.00107(6) 0.00887(6) -0.00675(6)
S1 0.0285(5) 0.0465(6) 0.0263(5) 0.0009(4) 0.0072(4) -0.0062(4)
P1 0.0329(6) 0.0539(7) 0.0288(5) -0.0005(5) 0.0135(4) -0.0082(5)
P2 0.0300(5) 0.0437(6) 0.0257(5) 0.0010(4) 0.0099(4) -0.0019(4)
F1 0.0416(15) 0.0623(17) 0.0591(17) 0.0143(13) 0.0167(13) -0.0069(12)
C16 0.062(3) 0.058(3) 0.030(2) 0.000(2) -0.001(2) -0.018(2)
C33 0.042(3) 0.061(3) 0.053(3) -0.007(2) 0.014(2) 0.007(2)
C2 0.043(2) 0.060(3) 0.045(2) -0.002(2) 0.016(2) -0.007(2)
C35 0.065(3) 0.045(3) 0.082(4) -0.005(3) 0.016(3) -0.003(2)
C3 0.059(3) 0.060(3) 0.054(3) 0.005(2) 0.008(2) 0.003(3)
C29 0.043(2) 0.045(2) 0.042(2) 0.0046(19) 0.0218(19) -0.0014(19)
C11 0.064(3) 0.061(3) 0.064(3) 0.005(3) 0.004(3) -0.022(3)
C32 0.039(2) 0.048(3) 0.047(2) -0.005(2) 0.0163(19) -0.0032(19)
C20 0.036(2) 0.054(3) 0.036(2) -0.0011(19) 0.0059(18) -0.011(2)
C42 0.044(3) 0.053(3) 0.048(3) 0.002(2) 0.001(2) -0.001(2)
C17 0.047(3) 0.054(3) 0.033(2) 0.0026(19) 0.0041(19) -0.012(2)
C7 0.034(2) 0.057(3) 0.040(2) 0.009(2) 0.0143(18) -0.006(2)
C27 0.040(2) 0.047(3) 0.056(3) 0.000(2) 0.010(2) -0.012(2)
C6 0.046(3) 0.083(4) 0.074(4) 0.022(3) 0.028(3) -0.001(3)
C19 0.032(2) 0.045(2) 0.031(2) -0.0020(17) 0.0005(16) -0.0042(18)
C28 0.046(3) 0.047(3) 0.055(3) 0.009(2) 0.022(2) -0.007(2)
C22 0.060(3) 0.054(3) 0.057(3) 0.001(2) 0.012(2) 0.011(2)
C24 0.039(2) 0.056(3) 0.040(2) 0.001(2) 0.0116(19) -0.001(2)
C36 0.043(3) 0.051(3) 0.064(3) 0.002(2) 0.019(2) -0.003(2)
C41 0.056(3) 0.059(3) 0.081(4) 0.016(3) -0.010(3) 0.003(3)
C31 0.034(2) 0.043(2) 0.034(2) -0.0010(17) 0.0094(17) -0.0006(18)
C25 0.030(2) 0.043(2) 0.036(2) 0.0031(17) 0.0123(17) -0.0006(17)
C34 0.055(3) 0.049(3) 0.065(3) -0.007(2) 0.011(2) 0.011(2)
C9 0.069(4) 0.081(4) 0.051(3) 0.019(3) 0.027(3) -0.006(3)
C10 0.051(3) 0.077(4) 0.065(3) 0.021(3) 0.009(3) -0.018(3)
C43 0.032(2) 0.085(4) 0.037(2) -0.006(2) 0.0054(19) -0.013(2)
C18 0.044(2) 0.046(2) 0.027(2) 0.0010(17) 0.0092(18) -0.0078(19)
C4 0.053(3) 0.091(5) 0.081(4) 0.017(4) 0.018(3) 0.017(3)
C5 0.045(3) 0.111(5) 0.121(6) 0.030(5) 0.039(4) 0.006(3)
C40 0.094(5) 0.072(4) 0.061(4) 0.030(3) -0.024(3) -0.020(4)
C39 0.135(7) 0.086(5) 0.036(3) 0.016(3) 0.005(4) -0.008(5)
C23 0.048(3) 0.068(3) 0.053(3) 0.000(2) 0.017(2) 0.010(2)
C13 0.042(2) 0.045(2) 0.028(2) 0.0013(17) 0.0110(18) -0.0075(19)
C1 0.039(2) 0.059(3) 0.034(2) -0.0011(19) 0.0156(19) -0.005(2)
C15 0.079(4) 0.053(3) 0.031(2) -0.007(2) 0.015(2) -0.011(3)
C14 0.055(3) 0.057(3) 0.032(2) -0.002(2) 0.017(2) -0.006(2)
C8 0.071(3) 0.065(3) 0.045(3) 0.004(2) 0.026(2) -0.007(3)
C12 0.049(3) 0.063(3) 0.042(2) 0.001(2) 0.008(2) -0.018(2)
C26 0.035(2) 0.048(3) 0.043(2) 0.0002(19) 0.0079(18) -0.0094(19)
C30 0.031(2) 0.042(2) 0.032(2) -0.0014(16) 0.0096(17) 0.0023(17)
C37 0.041(2) 0.045(2) 0.029(2) 0.0043(17) 0.0044(18) -0.0079(19)
C38 0.090(4) 0.073(4) 0.034(3) 0.006(2) 0.018(3) 0.006(3)
C21 0.056(3) 0.049(3) 0.052(3) 0.002(2) 0.007(2) -0.004(2)
S3 0.0741(9) 0.0613(8) 0.0559(8) -0.0083(6) 0.0132(7) -0.0037(7)
S2 0.0601(9) 0.0823(11) 0.0778(10) -0.0119(8) 0.0207(8) 0.0018(8)
F5 0.098(4) 0.104(4) 0.262(8) -0.088(4) 0.024(4) -0.040(3)
F7 0.122(4) 0.139(4) 0.115(4) -0.010(3) -0.044(3) -0.005(4)
F6 0.088(4) 0.240(7) 0.178(6) 0.081(6) 0.021(4) -0.047(4)
F4 0.101(3) 0.146(4) 0.061(2) 0.003(2) 0.003(2) 0.005(3)
F3 0.067(3) 0.392(12) 0.150(6) -0.112(7) 0.034(3) -0.015(5)
F2 0.186(6) 0.201(6) 0.092(3) 0.026(4) -0.032(4) -0.124(5)
N00N 0.074(4) 0.097(4) 0.068(3) 0.008(3) 0.024(3) 0.011(3)
O1 0.077(4) 0.227(7) 0.107(4) -0.087(5) 0.022(3) -0.002(4)
O4 0.123(4) 0.117(4) 0.054(2) -0.016(2) 0.004(2) 0.042(3)
O3 0.160(5) 0.131(5) 0.065(3) -0.024(3) 0.035(3) -0.083(4)
O2 0.108(5) 0.080(4) 0.265(9) 0.003(5) -0.009(5) 0.032(3)
C44 0.093(5) 0.118(6) 0.051(4) -0.009(4) 0.021(3) -0.011(4)
C45 0.056(4) 0.101(6) 0.118(7) -0.001(5) 0.017(4) -0.018(4)
S5 0.0839(11) 0.0794(10) 0.0463(7) -0.0126(7) 0.0117(7) -0.0370(9)
F13A 0.095(9) 0.140(11) 0.109(7) -0.014(6) -0.017(6) 0.020(7)
F11A 0.247(15) 0.085(6) 0.149(11) -0.036(7) 0.166(11) -0.024(8)
F12A 0.112(6) 0.081(5) 0.115(9) 0.003(5) 0.019(5) -0.032(4)
O6A 0.068(5) 0.087(6) 0.052(5) -0.009(4) 0.021(4) -0.044(4)
O5A 0.064(5) 0.088(6) 0.057(5) -0.009(4) 0.025(4) -0.012(4)
N03J 0.053(5) 0.076(6) 0.065(6) 0.003(5) 0.010(4) -0.028(5)
C46 0.074(4) 0.094(5) 0.065(4) -0.001(3) 0.020(3) -0.022(4)
S4 0.0446(7) 0.0585(7) 0.0544(7) -0.0028(6) 0.0116(6) 0.0124(5)
F10 0.064(4) 0.163(6) 0.118(5) 0.071(5) 0.007(4) 0.021(4)
F8 0.083(3) 0.087(3) 0.095(3) -0.001(3) 0.005(3) -0.045(3)
F9 0.104(5) 0.079(4) 0.094(5) -0.019(3) 0.065(4) -0.007(3)
O7A 0.084(7) 0.099(8) 0.064(5) -0.023(5) 0.024(5) -0.045(6)
N2 0.046(5) 0.104(7) 0.046(5) -0.015(5) 0.001(4) 0.032(5)
C47 0.059(4) 0.103(5) 0.057(3) -0.024(3) 0.015(3) -0.031(3)
O8A 0.077(5) 0.050(4) 0.071(5) -0.002(4) 0.025(4) 0.027(4)
O8 0.159(10) 0.103(7) 0.067(6) -0.028(5) -0.011(6) 0.084(7)
O7 0.037(4) 0.081(6) 0.065(5) -0.012(4) 0.007(4) -0.013(4)
O6 0.138(11) 0.114(9) 0.086(8) -0.026(7) -0.002(8) -0.065(8)
O5 0.052(5) 0.145(9) 0.071(6) 0.005(6) 0.033(5) -0.005(5)
F10A 0.083(3) 0.087(3) 0.095(3) -0.001(3) 0.005(3) -0.045(3)
F8A 0.083(3) 0.087(3) 0.095(3) -0.001(3) 0.005(3) -0.045(3)
F9A 0.058(8) 0.102(11) 0.058(7) -0.026(7) 0.027(6) -0.007(7)
F13 0.141(12) 0.083(8) 0.080(10) -0.025(6) 0.020(9) -0.008(7)
F11 0.21(2) 0.25(3) 0.106(15) 0.079(16) 0.110(15) 0.13(2)
F12 0.080(10) 0.111(11) 0.058(7) 0.019(7) 0.032(6) 0.006(8)

loop_
_atom_type_symbol
_atom_type_description
_atom_type_scat_dispersion_real
_atom_type_scat_dispersion_imag
_atom_type_scat_source
C C 0.0033 0.0016 'International Tables Vol C Tables 4.2.6.8 and 6.1.1.4'
H H 0.0000 0.0000 'International Tables Vol C Tables 4.2.6.8 and 6.1.1.4'
F F 0.0171 0.0103 'International Tables Vol C Tables 4.2.6.8 and 6.1.1.4'
N N 0.0061 0.0033 'International Tables Vol C Tables 4.2.6.8 and 6.1.1.4'
O O 0.0106 0.0060 'International Tables Vol C Tables 4.2.6.8 and 6.1.1.4'
P P 0.1023 0.0942 'International Tables Vol C Tables 4.2.6.8 and 6.1.1.4'
Pt Pt -1.7033 8.3905 'International Tables Vol C Tables 4.2.6.8 and 6.1.1.4'
S S 0.1246 0.1234 'International Tables Vol C Tables 4.2.6.8 and 6.1.1.4'

loop_
_geom_angle_atom_site_label_1
_geom_angle_atom_site_label_2
_geom_angle_atom_site_label_3
_geom_angle
_geom_angle_site_symmetry_1
_geom_angle_site_symmetry_3
_geom_angle_publ_flag
S1 Pt1 P1 87.46(4) . . ?
S1 Pt1 P2 84.35(4) . . ?
P1 Pt1 P2 165.04(4) . . ?
C43 Pt1 S1 178.71(17) . . ?
C43 Pt1 P1 92.62(13) . . ?
C43 Pt1 P2 95.29(13) . . ?
C19 S1 Pt1 119.34(14) . . ?
C19 S1 C25 103.53(19) . . ?
C19 S1 C18 108.0(2) . . ?
C25 S1 Pt1 105.09(14) . . ?
C18 S1 Pt1 108.62(14) . . ?
C18 S1 C25 112.2(2) . . ?
C7 P1 Pt1 117.49(16) . . ?
C7 P1 C13 106.7(2) . . ?
C13 P1 Pt1 103.05(14) . . ?
C1 P1 Pt1 115.62(15) . . ?
C1 P1 C7 107.7(2) . . ?
C1 P1 C13 105.1(2) . . ?
C31 P2 Pt1 115.71(14) . . ?
C31 P2 C30 108.19(19) . . ?
C30 P2 Pt1 101.38(13) . . ?
C37 P2 Pt1 118.50(15) . . ?
C37 P2 C31 108.2(2) . . ?
C37 P2 C30 103.44(19) . . ?
C17 C16 H16 119.6 . . ?
C15 C16 H16 119.6 . . ?
C15 C16 C17 120.9(4) . . ?
C32 C33 H33 119.7 . . ?
C34 C33 H33 119.7 . . ?
C34 C33 C32 120.7(4) . . ?
C3 C2 H2 119.4 . . ?
C3 C2 C1 121.2(5) . . ?
C1 C2 H2 119.4 . . ?
C36 C35 H35 120.0 . . ?
C34 C35 H35 120.0 . . ?
C34 C35 C36 120.0(5) . . ?
C2 C3 H3 120.8 . . ?
C2 C3 C4 118.4(5) . . ?
C4 C3 H3 120.8 . . ?
C28 C29 H29 119.6 . . ?
C28 C29 C30 120.8(4) . . ?
C30 C29 H29 119.6 . . ?
C10 C11 H11 120.2 . . ?
C10 C11 C12 119.6(6) . . ?
C12 C11 H11 120.2 . . ?
C33 C32 H32 120.1 . . ?
C33 C32 C31 119.8(4) . . ?
C31 C32 H32 120.1 . . ?
F1 C20 C19 118.2(4) . . ?
F1 C20 C21 120.0(4) . . ?
C21 C20 C19 121.8(4) . . ?
C41 C42 H42 120.0 . . ?
C41 C42 C37 120.0(5) . . ?
C37 C42 H42 120.0 . . ?
C16 C17 H17 121.1 . . ?
C18 C17 C16 117.8(5) . . ?
C18 C17 H17 121.1 . . ?
C8 C7 P1 122.3(4) . . ?
C8 C7 C12 119.7(4) . . ?
C12 C7 P1 118.0(3) . . ?
C28 C27 H27 119.6 . . ?
C28 C27 C26 120.7(4) . . ?
C26 C27 H27 119.6 . . ?
C5 C6 H6 120.7 . . ?
C1 C6 H6 120.7 . . ?
C1 C6 C5 118.7(6) . . ?
C20 C19 S1 117.8(3) . . ?
C20 C19 C24 119.7(4) . . ?
C24 C19 S1 122.1(3) . . ?
C29 C28 H28 119.8 . . ?
C27 C28 C29 120.4(4) . . ?
C27 C28 H28 119.8 . . ?
C23 C22 H22 119.6 . . ?
C23 C22 C21 120.9(5) . . ?
C21 C22 H22 119.6 . . ?
C19 C24 H24 120.7 . . ?
C23 C24 C19 118.7(4) . . ?
C23 C24 H24 120.7 . . ?
C35 C36 H36 120.0 . . ?
C35 C36 C31 119.9(4) . . ?
C31 C36 H36 120.0 . . ?
C42 C41 H41 120.0 . . ?
C40 C41 C42 120.1(6) . . ?
C40 C41 H41 120.0 . . ?
C32 C31 P2 123.2(3) . . ?
C32 C31 C36 119.5(4) . . ?
C36 C31 P2 117.3(3) . . ?
C26 C25 S1 122.8(3) . . ?
C26 C25 C30 123.4(4) . . ?
C30 C25 S1 113.7(3) . . ?
C33 C34 C35 120.1(5) . . ?
C33 C34 H34 119.9 . . ?
C35 C34 H34 119.9 . . ?
C10 C9 H9 119.9 . . ?
C10 C9 C8 120.2(5) . . ?
C8 C9 H9 119.9 . . ?
C11 C10 H10 119.7 . . ?
C9 C10 C11 120.6(5) . . ?
C9 C10 H10 119.7 . . ?
Pt1 C43 H43A 109.5 . . ?
Pt1 C43 H43B 109.5 . . ?
Pt1 C43 H43C 109.5 . . ?
H43A C43 H43B 109.5 . . ?
H43A C43 H43C 109.5 . . ?
H43B C43 H43C 109.5 . . ?
C17 C18 S1 121.0(3) . . ?
C17 C18 C13 123.0(4) . . ?
C13 C18 S1 115.9(3) . . ?
C3 C4 H4 119.6 . . ?
C5 C4 C3 120.9(6) . . ?
C5 C4 H4 119.6 . . ?
C6 C5 H5 119.5 . . ?
C4 C5 C6 121.1(6) . . ?
C4 C5 H5 119.5 . . ?
C41 C40 H40 119.8 . . ?
C39 C40 C41 120.4(5) . . ?
C39 C40 H40 119.8 . . ?
C40 C39 H39 119.7 . . ?
C40 C39 C38 120.6(6) . . ?
C38 C39 H39 119.7 . . ?
C22 C23 C24 120.6(5) . . ?
C22 C23 H23 119.7 . . ?
C24 C23 H23 119.7 . . ?
C18 C13 P1 121.0(3) . . ?
C14 C13 P1 121.9(4) . . ?
C14 C13 C18 116.8(4) . . ?
C2 C1 P1 118.0(3) . . ?
C6 C1 P1 122.1(4) . . ?
C6 C1 C2 119.7(5) . . ?
C16 C15 H15 119.6 . . ?
C16 C15 C14 120.8(4) . . ?
C14 C15 H15 119.6 . . ?
C13 C14 H14 119.7 . . ?
C15 C14 C13 120.6(5) . . ?
C15 C14 H14 119.7 . . ?
C7 C8 C9 119.9(5) . . ?
C7 C8 H8 120.0 . . ?
C9 C8 H8 120.0 . . ?
C11 C12 C7 120.0(5) . . ?
C11 C12 H12 120.0 . . ?
C7 C12 H12 120.0 . . ?
C27 C26 H26 121.1 . . ?
C25 C26 C27 117.8(4) . . ?
C25 C26 H26 121.1 . . ?
C29 C30 P2 122.3(3) . . ?
C25 C30 P2 120.8(3) . . ?
C25 C30 C29 116.8(4) . . ?
C42 C37 P2 119.0(3) . . ?
C42 C37 C38 119.6(4) . . ?
C38 C37 P2 121.4(4) . . ?
C39 C38 H38 120.4 . . ?
C37 C38 C39 119.2(6) . . ?
C37 C38 H38 120.4 . . ?
C20 C21 C22 118.3(5) . . ?
C20 C21 H21 120.9 . . ?
C22 C21 H21 120.9 . . ?
N00N S3 C45 102.0(4) . . ?
O4 S3 N00N 104.5(3) . . ?
O4 S3 C45 104.6(4) . . ?
O3 S3 N00N 118.9(4) . . ?
O3 S3 O4 119.6(4) . . ?
O3 S3 C45 104.9(4) . . ?
N00N S2 C44 101.1(4) . . ?
O1 S2 N00N 118.4(4) . . ?
O1 S2 C44 103.3(4) . . ?
O2 S2 N00N 113.1(4) . . ?
O2 S2 O1 114.0(5) . . ?
O2 S2 C44 104.4(4) . . ?
S2 N00N S3 124.4(4) . . ?
F4 C44 S2 114.9(6) . . ?
F4 C44 F3 106.1(7) . . ?
F3 C44 S2 112.2(6) . . ?
F2 C44 S2 112.6(6) . . ?
F2 C44 F4 107.0(6) . . ?
F2 C44 F3 103.1(8) . . ?
F5 C45 S3 111.8(5) . . ?
F5 C45 F6 107.5(8) . . ?
F7 C45 S3 110.9(6) . . ?
F7 C45 F5 109.7(8) . . ?
F7 C45 F6 106.6(7) . . ?
F6 C45 S3 110.1(7) . . ?
O6A S5 O5A 115.3(5) . . ?
O6A S5 N03J 115.0(5) . 3_554 ?
O6A S5 C46 110.6(5) . . ?
O5A S5 N03J 100.5(5) . 3_554 ?
O5A S5 C46 106.9(4) . . ?
N03J S5 C46 96.1(4) . . ?
N03J S5 C46 107.8(4) 3_554 . ?
O6 S5 N03J 102.3(6) . . ?
O6 S5 C46 95.3(6) . . ?
O5 S5 N03J 124.9(6) . . ?
O5 S5 C46 100.2(6) . . ?
O5 S5 O6 127.7(8) . . ?
S5 N03J S5 117.9(5) . 3_554 ?
S5 N03J N03J 58.9(6) 3_554 3_554 ?
S5 N03J N03J 59.0(6) . 3_554 ?
O5 N03J S5 166.3(7) 3_554 . ?
F13A C46 S5 104.7(8) . . ?
F13A C46 F12A 106.7(8) . . ?
F11A C46 S5 111.7(8) . . ?
F11A C46 F13A 110.1(12) . . ?
F11A C46 F12A 116.2(9) . . ?
F12A C46 S5 106.7(6) . . ?
F13 C46 S5 113.9(7) . . ?
F11 C46 S5 116.7(14) . . ?
F11 C46 F13 101.6(15) . . ?
F12 C46 S5 115.3(10) . . ?
F12 C46 F13 110.4(11) . . ?
F12 C46 F11 97.1(12) . . ?
O7A S4 N2 110.1(6) . 3 ?
O7A S4 C47 107.7(5) . . ?
O7A S4 O8A 123.7(7) . . ?
N2 S4 C47 100.7(5) 3 . ?
N2 S4 C47 108.5(5) . . ?
N2 S4 O8 113.1(5) . . ?
O8A S4 N2 109.8(4) . 3 ?
O8A S4 C47 101.9(4) . . ?
O8 S4 C47 103.0(5) . . ?
O7 S4 N2 122.0(5) . . ?
O7 S4 C47 100.2(4) . . ?
O7 S4 O8 107.6(6) . . ?
S4 N2 S4 127.1(5) . 3 ?
S4 N2 O7 161.8(8) . 3 ?
S4 N2 O7 47.4(4) 3 3 ?
N2 N2 S4 70.4(7) 3 . ?
F10 C47 S4 109.5(5) . . ?
F8 C47 S4 119.0(5) . . ?
F8 C47 F10 101.9(7) . . ?
F8 C47 F9 109.6(6) . . ?
F9 C47 S4 110.3(5) . . ?
F9 C47 F10 105.2(7) . . ?
F10A C47 S4 97.5(6) . . ?
F8A C47 S4 109.7(8) . . ?
F8A C47 F10A 108.0(9) . . ?
F8A C47 F9A 114.9(12) . . ?
F9A C47 S4 116.4(7) . . ?
F9A C47 F10A 108.6(9) . . ?
S4 O7 N2 59.4(4) . 3 ?
S5 O5 N03J 68.8(5) . 3_554 ?

loop_
_geom_bond_atom_site_label_1
_geom_bond_atom_site_label_2
_geom_bond_distance
_geom_bond_site_symmetry_2
_geom_bond_publ_flag
Pt1 S1 2.2607(10) . ?
Pt1 P1 2.2861(10) . ?
Pt1 P2 2.2961(10) . ?
Pt1 C43 2.060(4) . ?
S1 C19 1.773(4) . ?
S1 C25 1.789(4) . ?
S1 C18 1.783(4) . ?
P1 C7 1.813(4) . ?
P1 C13 1.840(4) . ?
P1 C1 1.810(5) . ?
P2 C31 1.803(4) . ?
P2 C30 1.833(4) . ?
P2 C37 1.801(4) . ?
F1 C20 1.356(5) . ?
C16 H16 0.9500 . ?
C16 C17 1.389(7) . ?
C16 C15 1.363(7) . ?
C33 H33 0.9500 . ?
C33 C32 1.377(7) . ?
C33 C34 1.371(7) . ?
C2 H2 0.9500 . ?
C2 C3 1.376(7) . ?
C2 C1 1.393(7) . ?
C35 H35 0.9500 . ?
C35 C36 1.384(7) . ?
C35 C34 1.375(8) . ?
C3 H3 0.9500 . ?
C3 C4 1.391(8) . ?
C29 H29 0.9500 . ?
C29 C28 1.382(7) . ?
C29 C30 1.395(6) . ?
C11 H11 0.9500 . ?
C11 C10 1.383(8) . ?
C11 C12 1.385(7) . ?
C32 H32 0.9500 . ?
C32 C31 1.385(6) . ?
C20 C19 1.380(6) . ?
C20 C21 1.363(7) . ?
C42 H42 0.9500 . ?
C42 C41 1.376(7) . ?
C42 C37 1.380(7) . ?
C17 H17 0.9500 . ?
C17 C18 1.386(6) . ?
C7 C8 1.384(6) . ?
C7 C12 1.390(7) . ?
C27 H27 0.9500 . ?
C27 C28 1.372(7) . ?
C27 C26 1.388(6) . ?
C6 H6 0.9500 . ?
C6 C5 1.390(9) . ?
C6 C1 1.386(7) . ?
C19 C24 1.388(6) . ?
C28 H28 0.9500 . ?
C22 H22 0.9500 . ?
C22 C23 1.374(7) . ?
C22 C21 1.385(7) . ?
C24 H24 0.9500 . ?
C24 C23 1.382(7) . ?
C36 H36 0.9500 . ?
C36 C31 1.391(6) . ?
C41 H41 0.9500 . ?
C41 C40 1.363(9) . ?
C25 C26 1.377(6) . ?
C25 C30 1.393(6) . ?
C34 H34 0.9500 . ?
C9 H9 0.9500 . ?
C9 C10 1.366(9) . ?
C9 C8 1.385(7) . ?
C10 H10 0.9500 . ?
C43 H43A 0.9800 . ?
C43 H43B 0.9800 . ?
C43 H43C 0.9800 . ?
C18 C13 1.400(6) . ?
C4 H4 0.9500 . ?
C4 C5 1.362(9) . ?
C5 H5 0.9500 . ?
C40 H40 0.9500 . ?
C40 C39 1.355(10) . ?
C39 H39 0.9500 . ?
C39 C38 1.383(9) . ?
C23 H23 0.9500 . ?
C13 C14 1.396(6) . ?
C15 H15 0.9500 . ?
C15 C14 1.391(7) . ?
C14 H14 0.9500 . ?
C8 H8 0.9500 . ?
C12 H12 0.9500 . ?
C26 H26 0.9500 . ?
C37 C38 1.381(7) . ?
C38 H38 0.9500 . ?
C21 H21 0.9500 . ?
S3 N00N 1.621(6) . ?
S3 O4 1.403(5) . ?
S3 O3 1.360(5) . ?
S3 C45 1.820(8) . ?
S2 N00N 1.505(6) . ?
S2 O1 1.432(6) . ?
S2 O2 1.391(7) . ?
S2 C44 1.767(8) . ?
F5 C45 1.287(9) . ?
F7 C45 1.276(9) . ?
F6 C45 1.316(10) . ?
F4 C44 1.312(8) . ?
F3 C44 1.327(10) . ?
F2 C44 1.307(9) . ?
S5 O6A 1.358(7) . ?
S5 O5A 1.506(8) . ?
S5 N03J 1.642(10) 3_554 ?
S5 N03J 1.639(10) . ?
S5 C46 1.828(8) . ?
S5 O6 1.440(9) . ?
S5 O5 1.315(8) . ?
F13A C46 1.314(11) . ?
F11A C46 1.247(10) . ?
F12A C46 1.350(9) . ?
N03J N03J 1.691(18) 3_554 ?
N03J O5 1.567(14) 3_554 ?
C46 F13 1.347(11) . ?
C46 F11 1.309(16) . ?
C46 F12 1.306(12) . ?
S4 O7A 1.346(8) . ?
S4 N2 1.654(9) 3 ?
S4 N2 1.469(9) . ?
S4 C47 1.801(7) . ?
S4 O8A 1.460(8) . ?
S4 O8 1.495(9) . ?
S4 O7 1.415(7) . ?
F10 C47 1.365(9) . ?
F8 C47 1.301(8) . ?
F9 C47 1.303(8) . ?
N2 N2 1.400(16) 3 ?
N2 O7 1.840(13) 3 ?
C47 F10A 1.464(13) . ?
C47 F8A 1.239(14) . ?
C47 F9A 1.297(11) . ?

loop_
_geom_torsion_atom_site_label_1
_geom_torsion_atom_site_label_2
_geom_torsion_atom_site_label_3
_geom_torsion_atom_site_label_4
_geom_torsion
_geom_torsion_site_symmetry_1
_geom_torsion_site_symmetry_2
_geom_torsion_site_symmetry_3
_geom_torsion_site_symmetry_4
_geom_torsion_publ_flag
Pt1 S1 C19 C20 -64.3(4) . . . . ?
Pt1 S1 C19 C24 109.4(3) . . . . ?
Pt1 S1 C25 C26 152.2(3) . . . . ?
Pt1 S1 C25 C30 -32.0(3) . . . . ?
Pt1 S1 C18 C17 -176.0(3) . . . . ?
Pt1 S1 C18 C13 4.4(4) . . . . ?
Pt1 P1 C7 C8 164.0(4) . . . . ?
Pt1 P1 C7 C12 -17.1(4) . . . . ?
Pt1 P1 C13 C18 -20.4(4) . . . . ?
Pt1 P1 C13 C14 165.7(4) . . . . ?
Pt1 P1 C1 C2 -51.0(4) . . . . ?
Pt1 P1 C1 C6 124.1(4) . . . . ?
Pt1 P2 C31 C32 -144.1(3) . . . . ?
Pt1 P2 C31 C36 38.5(4) . . . . ?
Pt1 P2 C30 C29 -157.4(3) . . . . ?
Pt1 P2 C30 C25 19.3(4) . . . . ?
Pt1 P2 C37 C42 32.6(4) . . . . ?
Pt1 P2 C37 C38 -148.7(4) . . . . ?
S1 C19 C24 C23 -174.7(4) . . . . ?
S1 C25 C26 C27 174.9(3) . . . . ?
S1 C25 C30 P2 7.9(5) . . . . ?
S1 C25 C30 C29 -175.2(3) . . . . ?
S1 C18 C13 P1 11.1(5) . . . . ?
S1 C18 C13 C14 -174.7(3) . . . . ?
P1 C7 C8 C9 178.6(4) . . . . ?
P1 C7 C12 C11 -179.3(4) . . . . ?
P1 C13 C14 C15 171.2(4) . . . . ?
P2 C37 C38 C39 -176.5(5) . . . . ?
F1 C20 C19 S1 -4.1(5) . . . . ?
F1 C20 C19 C24 -178.0(4) . . . . ?
F1 C20 C21 C22 179.1(4) . . . . ?
C16 C17 C18 S1 176.0(4) . . . . ?
C16 C17 C18 C13 -4.6(7) . . . . ?
C16 C15 C14 C13 -1.0(8) . . . . ?
C33 C32 C31 P2 -176.8(4) . . . . ?
C33 C32 C31 C36 0.5(7) . . . . ?
C2 C3 C4 C5 0.3(10) . . . . ?
C35 C36 C31 P2 175.9(4) . . . . ?
C35 C36 C31 C32 -1.6(7) . . . . ?
C3 C2 C1 P1 177.5(4) . . . . ?
C3 C2 C1 C6 2.3(7) . . . . ?
C3 C4 C5 C6 0.0(12) . . . . ?
C32 C33 C34 C35 -0.1(8) . . . . ?
C20 C19 C24 C23 -1.1(6) . . . . ?
C42 C41 C40 C39 0.3(10) . . . . ?
C42 C37 C38 C39 2.3(9) . . . . ?
C17 C16 C15 C14 2.4(8) . . . . ?
C17 C18 C13 P1 -168.4(4) . . . . ?
C17 C18 C13 C14 5.8(7) . . . . ?
C7 P1 C13 C18 104.0(4) . . . . ?
C7 P1 C13 C14 -70.0(4) . . . . ?
C7 P1 C1 C2 175.3(4) . . . . ?
C7 P1 C1 C6 -9.5(5) . . . . ?
C19 S1 C25 C26 -81.8(4) . . . . ?
C19 S1 C25 C30 94.0(3) . . . . ?
C19 S1 C18 C17 53.2(4) . . . . ?
C19 S1 C18 C13 -126.3(4) . . . . ?
C19 C20 C21 C22 -0.4(7) . . . . ?
C19 C24 C23 C22 -0.4(7) . . . . ?
C28 C29 C30 P2 177.5(3) . . . . ?
C28 C29 C30 C25 0.6(6) . . . . ?
C28 C27 C26 C25 -0.8(7) . . . . ?
C36 C35 C34 C33 -1.0(9) . . . . ?
C41 C42 C37 P2 178.5(4) . . . . ?
C41 C42 C37 C38 -0.3(7) . . . . ?
C41 C40 C39 C38 1.8(11) . . . . ?
C31 P2 C30 C29 80.4(4) . . . . ?
C31 P2 C30 C25 -102.8(4) . . . . ?
C31 P2 C37 C42 166.8(4) . . . . ?
C31 P2 C37 C38 -14.4(5) . . . . ?
C25 S1 C19 C20 179.5(3) . . . . ?
C25 S1 C19 C24 -6.8(4) . . . . ?
C25 S1 C18 C17 -60.3(4) . . . . ?
C25 S1 C18 C13 120.2(4) . . . . ?
C34 C33 C32 C31 0.3(7) . . . . ?
C34 C35 C36 C31 1.8(8) . . . . ?
C10 C11 C12 C7 0.5(8) . . . . ?
C10 C9 C8 C7 0.8(9) . . . . ?
C18 S1 C19 C20 60.3(4) . . . . ?
C18 S1 C19 C24 -126.0(4) . . . . ?
C18 S1 C25 C26 34.4(4) . . . . ?
C18 S1 C25 C30 -149.8(3) . . . . ?
C18 C13 C14 C15 -3.0(7) . . . . ?
C5 C6 C1 P1 -177.0(5) . . . . ?
C5 C6 C1 C2 -1.9(9) . . . . ?
C40 C39 C38 C37 -3.0(11) . . . . ?
C23 C22 C21 C20 -1.2(8) . . . . ?
C13 P1 C7 C8 49.0(5) . . . . ?
C13 P1 C7 C12 -132.0(4) . . . . ?
C13 P1 C1 C2 61.9(4) . . . . ?
C13 P1 C1 C6 -123.0(5) . . . . ?
C1 P1 C7 C8 -63.3(5) . . . . ?
C1 P1 C7 C12 115.6(4) . . . . ?
C1 P1 C13 C18 -141.9(4) . . . . ?
C1 P1 C13 C14 44.2(4) . . . . ?
C1 C2 C3 C4 -1.4(8) . . . . ?
C1 C6 C5 C4 0.8(11) . . . . ?
C15 C16 C17 C18 0.3(7) . . . . ?
C8 C7 C12 C11 -0.3(7) . . . . ?
C8 C9 C10 C11 -0.6(9) . . . . ?
C12 C11 C10 C9 -0.1(9) . . . . ?
C12 C7 C8 C9 -0.4(8) . . . . ?
C26 C27 C28 C29 1.9(7) . . . . ?
C26 C25 C30 P2 -176.4(3) . . . . ?
C26 C25 C30 C29 0.6(6) . . . . ?
C30 P2 C31 C32 -31.3(4) . . . . ?
C30 P2 C31 C36 151.3(4) . . . . ?
C30 P2 C37 C42 -78.6(4) . . . . ?
C30 P2 C37 C38 100.2(4) . . . . ?
C30 C29 C28 C27 -1.8(7) . . . . ?
C30 C25 C26 C27 -0.5(7) . . . . ?
C37 P2 C31 C32 80.2(4) . . . . ?
C37 P2 C31 C36 -97.2(4) . . . . ?
C37 P2 C30 C29 -34.2(4) . . . . ?
C37 P2 C30 C25 142.6(3) . . . . ?
C37 C42 C41 C40 -1.0(8) . . . . ?
C21 C20 C19 S1 175.4(4) . . . . ?
C21 C20 C19 C24 1.6(6) . . . . ?
C21 C22 C23 C24 1.6(8) . . . . ?
N00N S3 C45 F5 60.2(8) . . . . ?
N00N S3 C45 F7 -177.0(6) . . . . ?
N00N S3 C45 F6 -59.2(7) . . . . ?
N00N S2 C44 F4 -65.2(7) . . . . ?
N00N S2 C44 F3 173.4(7) . . . . ?
N00N S2 C44 F2 57.6(7) . . . . ?
O1 S2 N00N S3 7.3(7) . . . . ?
O1 S2 C44 F4 171.8(7) . . . . ?
O1 S2 C44 F3 50.5(8) . . . . ?
O1 S2 C44 F2 -65.3(7) . . . . ?
O4 S3 N00N S2 155.1(5) . . . . ?
O4 S3 C45 F5 168.9(7) . . . . ?
O4 S3 C45 F7 -68.3(7) . . . . ?
O4 S3 C45 F6 49.5(7) . . . . ?
O3 S3 N00N S2 18.6(6) . . . . ?
O3 S3 C45 F5 -64.4(8) . . . . ?
O3 S3 C45 F7 58.4(7) . . . . ?
O3 S3 C45 F6 176.2(7) . . . . ?
O2 S2 N00N S3 144.5(5) . . . . ?
O2 S2 C44 F4 52.4(7) . . . . ?
O2 S2 C44 F3 -69.0(8) . . . . ?
O2 S2 C44 F2 175.2(7) . . . . ?
C44 S2 N00N S3 -104.5(5) . . . . ?
C45 S3 N00N S2 -96.1(5) . . . . ?
O6A S5 C46 F13A 73.4(10) . . . . ?
O6A S5 C46 F11A -45.7(12) . . . . ?
O6A S5 C46 F12A -173.7(8) . . . . ?
O5A S5 C46 F13A -52.8(10) . . . . ?
O5A S5 C46 F11A -171.9(11) . . . . ?
O5A S5 C46 F12A 60.1(8) . . . . ?
N03J S5 N03J S5 0.000(0) 3_554 . . 3_554 ?
N03J S5 N03J O5 0(3) 3_554 . . 3_554 ?
N03J S5 C46 F13 1.1(12) 3_554 . . . ?
N03J S5 C46 F13 -61.5(12) . . . . ?
N03J S5 C46 F11 56.5(14) . . . . ?
N03J S5 C46 F11 119.0(14) 3_554 . . . ?
N03J S5 C46 F12 169.4(11) . . . . ?
N03J S5 C46 F12 -128.0(11) 3_554 . . . ?
N03J S5 O5 N03J 0.0(11) . . . 3_554 ?
C46 S5 N03J S5 106.9(6) . . . 3_554 ?
C46 S5 N03J N03J 106.9(7) . . . 3_554 ?
C46 S5 N03J O5 107(4) . . . 3_554 ?
C46 S5 O5 N03J -104.9(5) . . . 3_554 ?
O7A S4 C47 F10 55.8(8) . . . . ?
O7A S4 C47 F8 172.4(8) . . . . ?
O7A S4 C47 F9 -59.6(9) . . . . ?
N2 S4 N2 S4 0.003(1) 3 . . 3 ?
N2 S4 N2 O7 -65.4(18) 3 . . 3 ?
N2 S4 C47 F10A 116.5(7) 3 . . . ?
N2 S4 C47 F10A 62.2(7) . . . . ?
N2 S4 C47 F8A 4.3(10) 3 . . . ?
N2 S4 C47 F8A -49.9(10) . . . . ?
N2 S4 C47 F9A -128.4(10) 3 . . . ?
N2 S4 C47 F9A 177.4(10) . . . . ?
N2 S4 O7 N2 21.3(10) . . . 3 ?
C47 S4 N2 S4 89.6(9) . . . 3 ?
C47 S4 N2 N2 89.6(9) . . . 3 ?
C47 S4 N2 O7 24(2) . . . 3 ?
C47 S4 O7 N2 -98.3(5) . . . 3 ?
O8A S4 C47 F10 -172.7(6) . . . . ?
O8A S4 C47 F8 -56.1(7) . . . . ?
O8A S4 C47 F9 71.9(7) . . . . ?
O8 S4 N2 S4 -156.8(9) . . . 3 ?
O8 S4 N2 N2 -156.8(9) . . . 3 ?
O8 S4 N2 O7 138(2) . . . 3 ?
O8 S4 C47 F10A -57.9(7) . . . . ?
O8 S4 C47 F8A -170.1(10) . . . . ?
O8 S4 C47 F9A 57.2(11) . . . . ?
O8 S4 O7 N2 154.5(6) . . . 3 ?
O7 S4 N2 S4 -25.8(12) . . . 3 ?
O7 S4 N2 N2 -25.8(12) . . . 3 ?
O7 S4 N2 O7 -91(2) . . . 3 ?
O7 S4 C47 F10A -168.8(7) . . . . ?
O7 S4 C47 F8A 79.0(10) . . . . ?
O7 S4 C47 F9A -53.7(10) . . . . ?
O6 S5 N03J S5 -156.2(8) . . . 3_554 ?
O6 S5 N03J N03J -156.2(8) . . . 3_554 ?
O6 S5 N03J O5 -156(4) . . . 3_554 ?
O6 S5 C46 F13 -164.5(12) . . . . ?
O6 S5 C46 F11 -46.6(15) . . . . ?
O6 S5 C46 F12 66.4(12) . . . . ?
O6 S5 O5 N03J 150.2(9) . . . 3_554 ?
O5 S5 N03J S5 0.0(11) . . . 3_554 ?
O5 S5 N03J N03J 0.0(11) . . . 3_554 ?
O5 S5 N03J O5 0(4) . . . 3_554 ?
O5 S5 C46 F13 65.7(12) . . . . ?
O5 S5 C46 F11 -176.4(15) . . . . ?
O5 S5 C46 F12 -63.4(12) . . . . ?

loop_
_smtbx_masks_void_nr
_smtbx_masks_void_average_x
_smtbx_masks_void_average_y
_smtbx_masks_void_average_z
_smtbx_masks_void_volume
_smtbx_masks_void_count_electrons
_smtbx_masks_void_content
1 0.500 0.000 0.500 265.0 18.9 '0.5 CH2Cl2'
2 0.500 0.500 0.000 265.0 18.9 '0.5 CH2Cl2'
